data_7061818
loop_
_publ_author_name
'Kumar, Sunil'
Priyasha,
'Das, Dinabandhu'

_publ_section_title
;
 Molecular tiltation and supramolecular interactions induced uniaxial NTE
 and biaxial PTE in bis-imidazole-based co-crystals
;
_journal_issue 38
_journal_name_full 'New Journal of Chemistry'
_journal_page_first 18465
_journal_page_last 18470
_journal_paper_doi 10.1039/D2NJ03717C
_journal_volume 46
_journal_year 2022
_chemical_formula_sum 'C28 H24 N4 O4'
_chemical_formula_weight 480.51
_space_group_crystal_system monoclinic
_space_group_IT_number 14
_space_group_name_Hall '-P 2yn'
_space_group_name_H-M_alt 'P 1 21/n 1'
_atom_sites_solution_hydrogens mixed
_audit_creation_method SHELXL-2018/3
_audit_update_record
;
2022-07-16 deposited with the CCDC.	2022-09-06 downloaded from the CCDC.
;
_cell_angle_alpha 90
_cell_angle_beta 106.930(5)
_cell_angle_gamma 90
_cell_formula_units_Z 2
_cell_length_a 6.6319(8)
_cell_length_b 18.452(2)
_cell_length_c 10.2411(14)
_cell_measurement_reflns_used 6978
_cell_measurement_temperature 250(2)
_cell_measurement_theta_max 28.32
_cell_measurement_theta_min 2.35
_cell_volume 1198.9(3)
_computing_cell_refinement 'Bruker SAINT'
_computing_data_collection 'Bruker APEX3'
_computing_data_reduction 'Bruker SAINT'
_computing_molecular_graphics 'Xseed-2017 (Barbour, 2017)'
_computing_structure_refinement 'SHELXL-2018/3 (Sheldrick, 2018)'
_computing_structure_solution 'SHELXT 2018/2 (Sheldrick, 2018)'
_diffrn_ambient_temperature 250(2)
_diffrn_measured_fraction_theta_full 0.993
_diffrn_measured_fraction_theta_max 0.995
_diffrn_measurement_device_type 'Bruker APEX-III Photon-II detector'
_diffrn_measurement_method 'phi and omega scan'
_diffrn_radiation_type MoK\a
_diffrn_radiation_wavelength 0.71073
_diffrn_reflns_av_R_equivalents 0.0439
_diffrn_reflns_av_unetI/netI 0.0297
_diffrn_reflns_Laue_measured_fraction_full 0.993
_diffrn_reflns_Laue_measured_fraction_max 0.995
_diffrn_reflns_limit_h_max 8
_diffrn_reflns_limit_h_min -8
_diffrn_reflns_limit_k_max 24
_diffrn_reflns_limit_k_min -24
_diffrn_reflns_limit_l_max 13
_diffrn_reflns_limit_l_min -13
_diffrn_reflns_number 18674
_diffrn_reflns_point_group_measured_fraction_full 0.993
_diffrn_reflns_point_group_measured_fraction_max 0.995
_diffrn_reflns_theta_full 25.000
_diffrn_reflns_theta_max 28.341
_diffrn_reflns_theta_min 2.354
_diffrn_source microfocus
_exptl_absorpt_coefficient_mu 0.091
_exptl_absorpt_correction_T_max 0.7457
_exptl_absorpt_correction_T_min 0.6419
_exptl_absorpt_correction_type multi-scan
_exptl_absorpt_process_details SADABS
_exptl_crystal_colour colorless
_exptl_crystal_density_diffrn 1.331
_exptl_crystal_description block
_exptl_crystal_F_000 504
_exptl_crystal_size_max 0.370
_exptl_crystal_size_mid 0.210
_exptl_crystal_size_min 0.050
_refine_diff_density_max 0.204
_refine_diff_density_min -0.235
_refine_diff_density_rms 0.035
_refine_ls_extinction_method none
_refine_ls_goodness_of_fit_ref 1.029
_refine_ls_hydrogen_treatment mixed
_refine_ls_matrix_type full
_refine_ls_number_parameters 179
_refine_ls_number_reflns 2972
_refine_ls_number_restraints 1
_refine_ls_restrained_S_all 1.029
_refine_ls_R_factor_all 0.0596
_refine_ls_R_factor_gt 0.0475
_refine_ls_shift/su_max 0.000
_refine_ls_shift/su_mean 0.000
_refine_ls_structure_factor_coef Fsqd
_refine_ls_weighting_details 'w=1/[\s^2^(Fo^2^)+(0.0529P)^2^+0.3458P] where P=(Fo^2^+2Fc^2^)/3'
_refine_ls_weighting_scheme calc
_refine_ls_wR_factor_gt 0.1164
_refine_ls_wR_factor_ref 0.1254
_reflns_Friedel_coverage 0.000
_reflns_number_gt 2400
_reflns_number_total 2972
_reflns_threshold_expression 'I > 2\s(I)'
_cod_data_source_file d2nj03717c2.cif
_cod_data_source_block BIMB-BPDCA_250K
_cod_depositor_comments 'Adding full bibliography for 7061809--7061825.cif.'
_cod_original_sg_symbol_H-M 'P 21/n'
_cod_database_code 7061818
_shelx_shelxl_version_number 2018/3
_shelx_space_group_comment
;
The symmetry employed for this shelxl refinement is uniquely defined
by the following loop, which should always be used as a source of
symmetry information in preference to the above space-group names.
They are only intended as comments.
;
_shelx_estimated_absorpt_t_min 0.967
_shelx_estimated_absorpt_t_max 0.995

loop_
_space_group_symop_operation_xyz
'x, y, z'
'-x+1/2, y+1/2, -z+1/2'
'-x, -y, -z'
'x-1/2, -y-1/2, z-1/2'

loop_
_atom_site_label
_atom_site_type_symbol
_atom_site_fract_x
_atom_site_fract_y
_atom_site_fract_z
_atom_site_U_iso_or_equiv
_atom_site_adp_type
_atom_site_occupancy
_atom_site_site_symmetry_order
_atom_site_calc_flag
_atom_site_refinement_flags_posn
_atom_site_refinement_flags_adp
_atom_site_refinement_flags_occupancy
_atom_site_disorder_assembly
_atom_site_disorder_group
O1 O 0.21570(18) 0.32819(6) 0.49489(11) 0.0513(3) Uani 1 1 d D . . . .
N1 N 0.53462(19) 0.24302(7) 0.56009(12) 0.0441(3) Uani 1 1 d . . . . .
C8 C 0.1423(2) 0.33938(7) 0.59742(14) 0.0384(3) Uani 1 1 d . . . . .
O2 O 0.21787(19) 0.31290(7) 0.70943(12) 0.0621(4) Uani 1 1 d . . . . .
N2 N 0.82750(18) 0.18587(6) 0.56989(12) 0.0397(3) Uani 1 1 d . . . . .
C9 C -0.0484(2) 0.38677(7) 0.56609(14) 0.0373(3) Uani 1 1 d . . . . .
C14 C -0.1472(3) 0.39867(11) 0.66506(17) 0.0617(5) Uani 1 1 d . . . . .
H14 H -0.094478 0.376691 0.751082 0.074 Uiso 1 1 calc R U . . .
C13 C -0.3232(3) 0.44259(12) 0.63941(18) 0.0674(5) Uani 1 1 d . . . . .
H13 H -0.388474 0.449893 0.708434 0.081 Uiso 1 1 calc R U . . .
C12 C -0.4055(2) 0.47612(7) 0.51390(14) 0.0387(3) Uani 1 1 d . . . . .
C11 C -0.3062(2) 0.46275(8) 0.41455(15) 0.0433(3) Uani 1 1 d . . . . .
H11 H -0.359602 0.484032 0.327921 0.052 Uiso 1 1 calc R U . . .
C10 C -0.1302(2) 0.41874(8) 0.44023(15) 0.0436(3) Uani 1 1 d . . . . .
H10 H -0.065698 0.410564 0.371069 0.052 Uiso 1 1 calc R U . . .
C1 C 0.6674(2) 0.22528(7) 0.49197(15) 0.0418(3) Uani 1 1 d . . . . .
C2 C 0.6122(3) 0.21329(8) 0.68743(15) 0.0458(3) Uani 1 1 d . . . . .
C3 C 0.7932(3) 0.17780(8) 0.69497(16) 0.0459(4) Uani 1 1 d . . . . .
C4 C 1.0035(2) 0.15687(8) 0.52798(18) 0.0476(4) Uani 1 1 d . . . . .
H4A H 1.135855 0.171481 0.594694 0.057 Uiso 1 1 calc R U . . .
H4B H 1.000941 0.178013 0.439717 0.057 Uiso 1 1 calc R U . . .
C5 C 0.9988(2) 0.07533(7) 0.51563(14) 0.0386(3) Uani 1 1 d . . . . .
C6 C 0.8133(2) 0.03661(8) 0.47807(19) 0.0519(4) Uani 1 1 d . . . . .
H6 H 0.684234 0.061127 0.462828 0.062 Uiso 1 1 calc R U . . .
C7 C 1.1859(2) 0.03804(8) 0.53760(17) 0.0484(4) Uani 1 1 d . . . . .
H7 H 1.314277 0.063471 0.563460 0.058 Uiso 1 1 calc R U . . .
H1 H 0.654(3) 0.2375(9) 0.3994(18) 0.051(5) Uiso 1 1 d . . . . .
H2 H 0.541(3) 0.2193(9) 0.7545(19) 0.057(5) Uiso 1 1 d . . . . .
H3 H 0.889(3) 0.1509(10) 0.7665(19) 0.064(5) Uiso 1 1 d . . . . .
H1A H 0.335(2) 0.2971(10) 0.520(2) 0.095(7) Uiso 1 1 d D . . . .

loop_
_atom_site_aniso_label
_atom_site_aniso_U_11
_atom_site_aniso_U_22
_atom_site_aniso_U_33
_atom_site_aniso_U_23
_atom_site_aniso_U_13
_atom_site_aniso_U_12
O1 0.0537(6) 0.0642(7) 0.0386(6) 0.0060(5) 0.0175(5) 0.0271(5)
N1 0.0474(7) 0.0471(6) 0.0391(7) 0.0002(5) 0.0144(5) 0.0157(5)
C8 0.0378(7) 0.0403(6) 0.0378(7) 0.0002(5) 0.0123(6) 0.0039(5)
O2 0.0594(7) 0.0875(9) 0.0444(7) 0.0192(6) 0.0231(6) 0.0336(6)
N2 0.0416(6) 0.0353(5) 0.0428(7) -0.0022(5) 0.0134(5) 0.0094(4)
C9 0.0351(6) 0.0380(6) 0.0391(7) -0.0023(5) 0.0112(6) 0.0025(5)
C14 0.0575(10) 0.0894(12) 0.0425(9) 0.0186(8) 0.0212(8) 0.0334(9)
C13 0.0633(11) 0.1024(14) 0.0453(9) 0.0194(9) 0.0294(8) 0.0406(10)
C12 0.0351(7) 0.0427(7) 0.0386(7) -0.0018(5) 0.0110(6) 0.0045(6)
C11 0.0455(8) 0.0488(8) 0.0362(7) 0.0029(6) 0.0130(6) 0.0119(6)
C10 0.0465(8) 0.0492(8) 0.0380(8) 0.0000(6) 0.0170(6) 0.0106(6)
C1 0.0488(8) 0.0414(7) 0.0361(7) -0.0003(6) 0.0139(6) 0.0119(6)
C2 0.0531(8) 0.0498(8) 0.0366(8) -0.0004(6) 0.0164(7) 0.0122(7)
C3 0.0518(9) 0.0456(8) 0.0382(8) 0.0022(6) 0.0098(7) 0.0127(6)
C4 0.0431(8) 0.0391(7) 0.0656(10) -0.0038(6) 0.0236(7) 0.0068(6)
C5 0.0388(7) 0.0383(7) 0.0404(7) -0.0023(5) 0.0141(6) 0.0084(5)
C6 0.0345(7) 0.0440(8) 0.0759(11) -0.0065(7) 0.0139(7) 0.0126(6)
C7 0.0347(7) 0.0441(7) 0.0656(10) -0.0079(7) 0.0134(7) 0.0053(6)

loop_
_atom_type_symbol
_atom_type_description
_atom_type_scat_dispersion_real
_atom_type_scat_dispersion_imag
_atom_type_scat_source
C C 0.0033 0.0016 'International Tables Vol C Tables 4.2.6.8 and 6.1.1.4'
H H 0.0000 0.0000 'International Tables Vol C Tables 4.2.6.8 and 6.1.1.4'
N N 0.0061 0.0033 'International Tables Vol C Tables 4.2.6.8 and 6.1.1.4'
O O 0.0106 0.0060 'International Tables Vol C Tables 4.2.6.8 and 6.1.1.4'

loop_
_geom_angle_atom_site_label_1
_geom_angle_atom_site_label_2
_geom_angle_atom_site_label_3
_geom_angle
_geom_angle_site_symmetry_1
_geom_angle_site_symmetry_3
_geom_angle_publ_flag
C1 N1 C2 106.36(12) . . ?
O2 C8 O1 123.57(13) . . ?
O2 C8 C9 121.99(12) . . ?
O1 C8 C9 114.42(12) . . ?
C1 N2 C3 107.25(12) . . ?
C1 N2 C4 125.92(13) . . ?
C3 N2 C4 126.83(12) . . ?
C14 C9 C10 118.62(13) . . ?
C14 C9 C8 119.38(13) . . ?
C10 C9 C8 122.00(12) . . ?
C9 C14 C13 120.73(15) . . ?
C14 C13 C12 121.36(14) . . ?
C11 C12 C13 117.27(13) . . ?
C11 C12 C12 121.20(16) . 3_466 ?
C13 C12 C12 121.52(16) . 3_466 ?
C10 C11 C12 121.34(13) . . ?
C9 C10 C11 120.67(13) . . ?
N1 C1 N2 110.84(13) . . ?
C3 C2 N1 109.27(13) . . ?
C2 C3 N2 106.28(13) . . ?
N2 C4 C5 113.05(12) . . ?
C6 C5 C7 118.36(13) . . ?
C6 C5 C4 122.39(12) . . ?
C7 C5 C4 119.21(13) . . ?
C5 C6 C7 120.96(13) . 3_756 ?
C5 C7 C6 120.68(14) . 3_756 ?

loop_
_geom_bond_atom_site_label_1
_geom_bond_atom_site_label_2
_geom_bond_distance
_geom_bond_site_symmetry_2
_geom_bond_publ_flag
O1 C8 1.2960(16) . ?
N1 C1 1.3143(18) . ?
N1 C2 1.3695(19) . ?
C8 O2 1.2127(17) . ?
C8 C9 1.4937(18) . ?
N2 C1 1.3413(18) . ?
N2 C3 1.3727(19) . ?
N2 C4 1.4578(17) . ?
C9 C14 1.376(2) . ?
C9 C10 1.377(2) . ?
C14 C13 1.382(2) . ?
C13 C12 1.387(2) . ?
C12 C11 1.3855(19) . ?
C12 C12 1.490(3) 3_466 ?
C11 C10 1.3831(19) . ?
C2 C3 1.350(2) . ?
C4 C5 1.5095(19) . ?
C5 C6 1.377(2) . ?
C5 C7 1.3791(18) . ?
C6 C7 1.387(2) 3_756 ?
